data_2223030
loop_
_publ_author_name
'Lv, Lu-Ping'
'Yu, Wen-Bo'
'Huang, Chun-Yu'
'Li, Wei-Wei'
'Hu, Xian-Chao'

_publ_section_title
;
 (<i>E</i>)-Methyl <i>N</i>'-(3-methoxybenzylidene)hydrazinecarboxylate
;
_journal_coeditor_code CI2891
_journal_issue 9
_journal_name_full 'Acta Crystallographica Section E'
_journal_page_first o2243
_journal_paper_doi 10.1107/S1600536809033194
_journal_volume 65
_journal_year 2009
_chemical_formula_iupac 'C10 H12 N2 O3'
_chemical_formula_moiety 'C10 H12 N2 O3'
_chemical_formula_sum 'C10 H12 N2 O3'
_chemical_formula_weight 208.22
_chemical_name_systematic
;
(<i>E</i>)-Methyl <i>N</i>'-(3-methoxybenzylidene)hydrazinecarboxylate
;
_space_group_IT_number 14
_symmetry_cell_setting monoclinic
_symmetry_space_group_name_Hall '-P 2ybc'
_symmetry_space_group_name_H-M 'P 1 21/c 1'
_atom_sites_solution_hydrogens geom
_atom_sites_solution_primary direct
_atom_sites_solution_secondary difmap
_audit_creation_method SHELXL-97
_cell_angle_alpha 90.00
_cell_angle_beta 104.243(5)
_cell_angle_gamma 90.00
_cell_formula_units_Z 8
_cell_length_a 18.207(3)
_cell_length_b 7.3677(12)
_cell_length_c 16.552(3)
_cell_measurement_reflns_used 3790
_cell_measurement_temperature 223(2)
_cell_measurement_theta_max 25.0
_cell_measurement_theta_min 2.3
_cell_volume 2152.1(6)
_computing_cell_refinement 'SAINT (Bruker, 2002)'
_computing_data_collection 'SMART (Bruker, 2002)'
_computing_data_reduction 'SAINT (Bruker, 2002)'
_computing_molecular_graphics 'SHELXTL (Sheldrick, 2008)'
_computing_publication_material 'SHELXTL (Sheldrick, 2008)'
_computing_structure_refinement 'SHELXL97 (Sheldrick, 2008)'
_computing_structure_solution 'SHELXS97 (Sheldrick, 2008)'
_diffrn_ambient_temperature 223(2)
_diffrn_measured_fraction_theta_full 0.995
_diffrn_measured_fraction_theta_max 0.995
_diffrn_measurement_device_type 'Bruker SMART CCD area-detector'
_diffrn_measurement_method '\f and \w'
_diffrn_radiation_monochromator graphite
_diffrn_radiation_source 'fine-focus sealed tube'
_diffrn_radiation_type MoK\a
_diffrn_radiation_wavelength 0.71073
_diffrn_reflns_av_R_equivalents 0.0197
_diffrn_reflns_av_sigmaI/netI 0.0199
_diffrn_reflns_limit_h_max 18
_diffrn_reflns_limit_h_min -21
_diffrn_reflns_limit_k_max 8
_diffrn_reflns_limit_k_min -8
_diffrn_reflns_limit_l_max 19
_diffrn_reflns_limit_l_min -19
_diffrn_reflns_number 11364
_diffrn_reflns_theta_full 25.04
_diffrn_reflns_theta_max 25.04
_diffrn_reflns_theta_min 2.31
_diffrn_standards_number 0
_exptl_absorpt_coefficient_mu 0.096
_exptl_absorpt_correction_T_max 0.9892
_exptl_absorpt_correction_T_min 0.9766
_exptl_absorpt_correction_type multi-scan
_exptl_absorpt_process_details '(SADABS; Bruker, 2002)'
_exptl_crystal_colour colourless
_exptl_crystal_density_diffrn 1.285
_exptl_crystal_density_method 'not measured'
_exptl_crystal_description Block
_exptl_crystal_F_000 880
_exptl_crystal_size_max 0.24
_exptl_crystal_size_mid 0.21
_exptl_crystal_size_min 0.19
_refine_diff_density_max 0.203
_refine_diff_density_min -0.166
_refine_ls_extinction_coef 0.0115(12)
_refine_ls_extinction_expression Fc^*^=kFc[1+0.001xFc^2^\l^3^/sin(2\q)]^-1/4^
_refine_ls_extinction_method 'SHELXL97 (Sheldrick, 2008)'
_refine_ls_goodness_of_fit_ref 1.067
_refine_ls_hydrogen_treatment constr
_refine_ls_matrix_type full
_refine_ls_number_parameters 276
_refine_ls_number_reflns 3790
_refine_ls_number_restraints 0
_refine_ls_restrained_S_all 1.067
_refine_ls_R_factor_all 0.0490
_refine_ls_R_factor_gt 0.0374
_refine_ls_shift/su_max 0.004
_refine_ls_shift/su_mean 0.000
_refine_ls_structure_factor_coef Fsqd
_refine_ls_weighting_details 'calc w=1/[\s^2^(Fo^2^)+(0.054P)^2^+0.3311P] where P=(Fo^2^+2Fc^2^)/3'
_refine_ls_weighting_scheme calc
_refine_ls_wR_factor_gt 0.1029
_refine_ls_wR_factor_ref 0.1089
_reflns_number_gt 3033
_reflns_number_total 3790
_reflns_threshold_expression I>2\s(I)
_cod_data_source_file ci2891.cif
_cod_data_source_block I
_cod_depositor_comments
;
The following automatic conversions were performed:
'_symmetry_cell_setting' value 'Monoclinic' changed to 'monoclinic'
according to '/home/saulius/struct/CIF-dictionaries/cif_core.dic'
dictionary named 'cif_core.dic' version 2.4.1 from 2010-06-29.

Automatic conversion script
Id: cif_fix_enum 1527 2010-12-29 10:47:43Z saulius 

The following automatic conversions were performed:

'_symmetry_cell_setting' value 'Monoclinic' changed to 'monoclinic'
according to /home/saulius/struct/CIF-dictionaries/cif_core.dic
dictionary named 'cif_core.dic' version 2.4.1 from 2010-06-29.

Automatic conversion script
Id: cif_fix_values 1715 2011-07-08 13:25:40Z adriana 
;
_cod_original_sg_symbol_H-M 'P 21/c'
_cod_database_code 2223030
_cod_database_fobs_code 2223030

loop_
_symmetry_equiv_pos_as_xyz
'x, y, z'
'-x, y+1/2, -z+1/2'
'-x, -y, -z'
'x, -y-1/2, z-1/2'

loop_
_atom_site_type_symbol
_atom_site_label
_atom_site_fract_x
_atom_site_fract_y
_atom_site_fract_z
_atom_site_U_iso_or_equiv
_atom_site_adp_type
_atom_site_calc_flag
_atom_site_refinement_flags
_atom_site_occupancy
_atom_site_disorder_assembly
_atom_site_disorder_group
O O1 0.68188(7) 1.33813(15) -0.17091(7) 0.0626(3) Uani d . 1 . .
O O2 0.86739(7) 0.49630(16) -0.12622(7) 0.0661(3) Uani d . 1 . .
O O3 0.92117(7) 0.34574(16) -0.00794(8) 0.0717(4) Uani d . 1 . .
O O4 0.55036(7) 0.73143(19) -0.03581(8) 0.0788(4) Uani d . 1 . .
O O5 0.90715(7) 0.5763(2) 0.18325(7) 0.0792(4) Uani d . 1 . .
O O6 0.96333(6) 0.64573(18) 0.31586(7) 0.0690(4) Uani d . 1 . .
N N1 0.82614(7) 0.75999(16) -0.02931(7) 0.0491(3) Uani d . 1 . .
N N2 0.86458(7) 0.60387(17) 0.00177(8) 0.0545(3) Uani d . 1 . .
H H2 0.8769 0.5836 0.0546 0.065 Uiso calc R 1 . .
N N3 0.77335(7) 0.69523(16) 0.21361(7) 0.0492(3) Uani d . 1 . .
N N4 0.84157(7) 0.68885(19) 0.27209(8) 0.0574(4) Uani d . 1 . .
H H4 0.8442 0.7210 0.3227 0.069 Uiso calc R 1 . .
C C1 0.69744(12) 1.2445(3) -0.23962(10) 0.0724(5) Uani d . 1 . .
H H1A 0.6782 1.3132 -0.2896 0.109 Uiso calc R 1 . .
H H1B 0.6735 1.1276 -0.2449 0.109 Uiso calc R 1 . .
H H1C 0.7512 1.2294 -0.2309 0.109 Uiso calc R 1 . .
C C2 0.70930(8) 1.2656(2) -0.09344(9) 0.0482(4) Uani d . 1 . .
C C3 0.70053(9) 1.3743(2) -0.02757(10) 0.0559(4) Uani d . 1 . .
H H3 0.6774 1.4873 -0.0382 0.067 Uiso calc R 1 . .
C C4 0.74387(8) 1.0972(2) -0.07774(9) 0.0478(4) Uani d . 1 . .
H H4A 0.7500 1.0249 -0.1217 0.057 Uiso calc R 1 . .
C C5 0.72602(10) 1.3148(2) 0.05299(10) 0.0612(4) Uani d . 1 . .
H H5 0.7204 1.3879 0.0969 0.073 Uiso calc R 1 . .
C C6 0.76013(9) 1.1460(2) 0.06930(10) 0.0567(4) Uani d . 1 . .
H H6 0.7768 1.1058 0.1240 0.068 Uiso calc R 1 . .
C C7 0.76944(8) 1.0368(2) 0.00429(9) 0.0475(4) Uani d . 1 . .
C C8 0.80804(9) 0.8620(2) 0.02498(9) 0.0510(4) Uani d . 1 . .
H H8 0.8199 0.8239 0.0802 0.061 Uiso calc R 1 . .
C C9 0.88263(9) 0.4835(2) -0.05143(10) 0.0522(4) Uani d . 1 . .
C C10 0.94571(13) 0.2072(3) -0.05631(15) 0.0888(6) Uani d . 1 . .
H H10A 0.9814 0.1291 -0.0201 0.133 Uiso calc R 1 . .
H H10B 0.9694 0.2625 -0.0960 0.133 Uiso calc R 1 . .
H H10C 0.9028 0.1373 -0.0853 0.133 Uiso calc R 1 . .
C C11 0.47641(11) 0.7249(3) -0.09038(13) 0.0860(6) Uani d . 1 . .
H H11A 0.4804 0.7021 -0.1463 0.129 Uiso calc R 1 . .
H H11B 0.4513 0.8388 -0.0885 0.129 Uiso calc R 1 . .
H H11C 0.4478 0.6293 -0.0731 0.129 Uiso calc R 1 . .
C C12 0.55619(9) 0.7559(2) 0.04734(10) 0.0567(4) Uani d . 1 . .
C C13 0.49554(11) 0.7833(3) 0.08170(14) 0.0777(6) Uani d . 1 . .
H H13 0.4464 0.7862 0.0480 0.093 Uiso calc R 1 . .
C C14 0.62919(9) 0.7513(2) 0.09829(10) 0.0518(4) Uani d . 1 . .
H H14 0.6700 0.7337 0.0747 0.062 Uiso calc R 1 . .
C C15 0.50852(12) 0.8064(4) 0.16661(15) 0.0962(7) Uani d . 1 . .
H H15 0.4676 0.8253 0.1899 0.115 Uiso calc R 1 . .
C C16 0.58066(11) 0.8024(3) 0.21795(13) 0.0812(6) Uani d . 1 . .
H H16 0.5882 0.8194 0.2751 0.097 Uiso calc R 1 . .
C C17 0.64204(9) 0.7725(2) 0.18355(10) 0.0531(4) Uani d . 1 . .
C C18 0.71842(9) 0.7617(2) 0.23885(10) 0.0528(4) Uani d . 1 . .
H H18 0.7269 0.8041 0.2933 0.063 Uiso calc R 1 . .
C C19 0.90395(9) 0.6325(2) 0.25016(9) 0.0504(4) Uani d . 1 . .
C C20 1.03667(10) 0.6043(3) 0.30340(14) 0.0839(6) Uani d . 1 . .
H H20A 1.0750 0.6610 0.3463 0.126 Uiso calc R 1 . .
H H20B 1.0401 0.6489 0.2500 0.126 Uiso calc R 1 . .
H H20C 1.0441 0.4752 0.3056 0.126 Uiso calc R 1 . .

loop_
_atom_site_aniso_label
_atom_site_aniso_U_11
_atom_site_aniso_U_22
_atom_site_aniso_U_33
_atom_site_aniso_U_12
_atom_site_aniso_U_13
_atom_site_aniso_U_23
O1 0.0750(8) 0.0619(7) 0.0499(6) 0.0148(6) 0.0135(5) 0.0052(5)
O2 0.0832(8) 0.0608(7) 0.0546(7) 0.0141(6) 0.0177(6) 0.0080(5)
O3 0.0808(9) 0.0605(7) 0.0716(8) 0.0215(6) 0.0150(6) 0.0188(6)
O4 0.0582(8) 0.1052(10) 0.0640(8) 0.0062(7) -0.0020(6) -0.0096(7)
O5 0.0762(9) 0.1133(11) 0.0448(7) 0.0302(8) 0.0089(6) -0.0079(7)
O6 0.0538(7) 0.0895(9) 0.0555(7) 0.0082(6) -0.0021(5) -0.0090(6)
N1 0.0505(8) 0.0482(7) 0.0468(7) 0.0021(6) 0.0085(6) 0.0069(5)
N2 0.0622(8) 0.0538(7) 0.0444(7) 0.0074(6) 0.0071(6) 0.0094(6)
N3 0.0509(8) 0.0497(7) 0.0434(7) -0.0003(6) 0.0045(6) -0.0027(5)
N4 0.0532(8) 0.0758(9) 0.0387(7) 0.0044(7) 0.0026(6) -0.0129(6)
C1 0.0914(14) 0.0770(12) 0.0465(9) 0.0169(10) 0.0127(9) 0.0039(8)
C2 0.0458(9) 0.0518(8) 0.0477(8) -0.0018(7) 0.0126(6) 0.0009(6)
C3 0.0568(10) 0.0507(8) 0.0629(10) 0.0035(7) 0.0201(8) -0.0039(7)
C4 0.0493(9) 0.0511(8) 0.0437(8) -0.0004(7) 0.0129(6) -0.0042(6)
C5 0.0685(11) 0.0645(10) 0.0544(10) 0.0014(9) 0.0226(8) -0.0122(8)
C6 0.0589(10) 0.0689(10) 0.0438(8) -0.0003(8) 0.0157(7) -0.0013(7)
C7 0.0432(8) 0.0536(8) 0.0468(8) -0.0038(7) 0.0132(6) 0.0006(6)
C8 0.0519(9) 0.0573(9) 0.0431(8) -0.0014(7) 0.0104(7) 0.0057(7)
C9 0.0507(9) 0.0493(8) 0.0546(9) 0.0015(7) 0.0091(7) 0.0112(7)
C10 0.0927(15) 0.0646(11) 0.1145(17) 0.0286(11) 0.0360(13) 0.0127(11)
C11 0.0681(13) 0.0987(15) 0.0760(13) -0.0005(11) -0.0113(10) -0.0085(11)
C12 0.0513(10) 0.0520(9) 0.0634(11) -0.0023(7) 0.0077(8) -0.0035(7)
C13 0.0454(10) 0.0951(14) 0.0882(15) -0.0051(10) 0.0079(9) -0.0067(11)
C14 0.0457(9) 0.0492(8) 0.0596(9) -0.0009(7) 0.0112(7) -0.0031(7)
C15 0.0515(12) 0.152(2) 0.0911(16) -0.0039(13) 0.0284(11) -0.0137(15)
C16 0.0600(12) 0.1185(17) 0.0685(12) -0.0066(11) 0.0224(10) -0.0107(11)
C17 0.0496(9) 0.0503(8) 0.0601(10) -0.0052(7) 0.0149(7) -0.0030(7)
C18 0.0571(10) 0.0539(9) 0.0467(8) -0.0048(7) 0.0116(7) -0.0053(7)
C19 0.0565(10) 0.0491(8) 0.0414(8) 0.0052(7) 0.0044(7) 0.0021(6)
C20 0.0541(12) 0.0970(15) 0.0941(15) 0.0160(10) 0.0058(10) 0.0073(12)

loop_
_atom_type_symbol
_atom_type_description
_atom_type_scat_dispersion_real
_atom_type_scat_dispersion_imag
_atom_type_scat_source
C C 0.0033 0.0016 'International Tables Vol C Tables 4.2.6.8 and 6.1.1.4'
H H 0.0000 0.0000 'International Tables Vol C Tables 4.2.6.8 and 6.1.1.4'
N N 0.0061 0.0033 'International Tables Vol C Tables 4.2.6.8 and 6.1.1.4'
O O 0.0106 0.0060 'International Tables Vol C Tables 4.2.6.8 and 6.1.1.4'

loop_
_geom_angle_atom_site_label_1
_geom_angle_atom_site_label_2
_geom_angle_atom_site_label_3
_geom_angle_site_symmetry_1
_geom_angle_site_symmetry_3
_geom_angle
_geom_angle_publ_flag
C2 O1 C1 . . 117.64(12) ?
C9 O3 C10 . . 115.68(14) ?
C12 O4 C11 . . 118.03(15) ?
C19 O6 C20 . . 117.62(14) ?
C8 N1 N2 . . 115.11(12) ?
C9 N2 N1 . . 119.26(12) ?
C9 N2 H2 . . 120.4 ?
N1 N2 H2 . . 120.4 ?
C18 N3 N4 . . 115.39(13) ?
C19 N4 N3 . . 119.91(12) ?
C19 N4 H4 . . 120.0 ?
N3 N4 H4 . . 120.0 ?
O1 C1 H1A . . 109.5 ?
O1 C1 H1B . . 109.5 ?
H1A C1 H1B . . 109.5 ?
O1 C1 H1C . . 109.5 ?
H1A C1 H1C . . 109.5 ?
H1B C1 H1C . . 109.5 ?
O1 C2 C4 . . 124.80(13) ?
O1 C2 C3 . . 115.07(13) ?
C4 C2 C3 . . 120.13(14) ?
C5 C3 C2 . . 120.02(15) ?
C5 C3 H3 . . 120.0 ?
C2 C3 H3 . . 120.0 ?
C2 C4 C7 . . 119.68(14) ?
C2 C4 H4A . . 120.2 ?
C7 C4 H4A . . 120.2 ?
C3 C5 C6 . . 120.27(15) ?
C3 C5 H5 . . 119.9 ?
C6 C5 H5 . . 119.9 ?
C7 C6 C5 . . 120.23(15) ?
C7 C6 H6 . . 119.9 ?
C5 C6 H6 . . 119.9 ?
C6 C7 C4 . . 119.66(14) ?
C6 C7 C8 . . 118.10(13) ?
C4 C7 C8 . . 122.22(14) ?
N1 C8 C7 . . 123.03(13) ?
N1 C8 H8 . . 118.5 ?
C7 C8 H8 . . 118.5 ?
O2 C9 O3 . . 124.75(15) ?
O2 C9 N2 . . 126.11(14) ?
O3 C9 N2 . . 109.14(13) ?
O3 C10 H10A . . 109.5 ?
O3 C10 H10B . . 109.5 ?
H10A C10 H10B . . 109.5 ?
O3 C10 H10C . . 109.5 ?
H10A C10 H10C . . 109.5 ?
H10B C10 H10C . . 109.5 ?
O4 C11 H11A . . 109.5 ?
O4 C11 H11B . . 109.5 ?
H11A C11 H11B . . 109.5 ?
O4 C11 H11C . . 109.5 ?
H11A C11 H11C . . 109.5 ?
H11B C11 H11C . . 109.5 ?
O4 C12 C13 . . 124.38(16) ?
O4 C12 C14 . . 115.73(15) ?
C13 C12 C14 . . 119.90(16) ?
C12 C13 C15 . . 119.10(17) ?
C12 C13 H13 . . 120.4 ?
C15 C13 H13 . . 120.4 ?
C17 C14 C12 . . 120.93(16) ?
C17 C14 H14 . . 119.5 ?
C12 C14 H14 . . 119.5 ?
C13 C15 C16 . . 121.65(19) ?
C13 C15 H15 . . 119.2 ?
C16 C15 H15 . . 119.2 ?
C15 C16 C17 . . 119.41(19) ?
C15 C16 H16 . . 120.3 ?
C17 C16 H16 . . 120.3 ?
C14 C17 C16 . . 119.00(16) ?
C14 C17 C18 . . 121.84(15) ?
C16 C17 C18 . . 119.15(16) ?
N3 C18 C17 . . 121.13(14) ?
N3 C18 H18 . . 119.4 ?
C17 C18 H18 . . 119.4 ?
O5 C19 O6 . . 124.39(15) ?
O5 C19 N4 . . 126.52(14) ?
O6 C19 N4 . . 109.08(13) ?
O6 C20 H20A . . 109.5 ?
O6 C20 H20B . . 109.5 ?
H20A C20 H20B . . 109.5 ?
O6 C20 H20C . . 109.5 ?
H20A C20 H20C . . 109.5 ?
H20B C20 H20C . . 109.5 ?

loop_
_geom_bond_atom_site_label_1
_geom_bond_atom_site_label_2
_geom_bond_site_symmetry_2
_geom_bond_distance
_geom_bond_publ_flag
O1 C2 . 1.3654(18) ?
O1 C1 . 1.417(2) ?
O2 C9 . 1.2039(18) ?
O3 C9 . 1.3387(18) ?
O3 C10 . 1.435(2) ?
O4 C12 . 1.366(2) ?
O4 C11 . 1.426(2) ?
O5 C19 . 1.1971(18) ?
O6 C19 . 1.3351(18) ?
O6 C20 . 1.433(2) ?
N1 C8 . 1.2757(19) ?
N1 N2 . 1.3785(17) ?
N2 C9 . 1.346(2) ?
N2 H2 . 0.86 ?
N3 C18 . 1.273(2) ?
N3 N4 . 1.3749(17) ?
N4 C19 . 1.341(2) ?
N4 H4 . 0.86 ?
C1 H1A . 0.96 ?
C1 H1B . 0.96 ?
C1 H1C . 0.96 ?
C2 C4 . 1.386(2) ?
C2 C3 . 1.393(2) ?
C3 C5 . 1.372(2) ?
C3 H3 . 0.93 ?
C4 C7 . 1.396(2) ?
C4 H4A . 0.93 ?
C5 C6 . 1.387(2) ?
C5 H5 . 0.93 ?
C6 C7 . 1.387(2) ?
C6 H6 . 0.93 ?
C7 C8 . 1.467(2) ?
C8 H8 . 0.93 ?
C10 H10A . 0.96 ?
C10 H10B . 0.96 ?
C10 H10C . 0.96 ?
C11 H11A . 0.96 ?
C11 H11B . 0.96 ?
C11 H11C . 0.96 ?
C12 C13 . 1.376(3) ?
C12 C14 . 1.388(2) ?
C13 C15 . 1.377(3) ?
C13 H13 . 0.93 ?
C14 C17 . 1.381(2) ?
C14 H14 . 0.93 ?
C15 C16 . 1.378(3) ?
C15 H15 . 0.93 ?
C16 C17 . 1.391(2) ?
C16 H16 . 0.93 ?
C17 C18 . 1.467(2) ?
C18 H18 . 0.93 ?
C20 H20A . 0.96 ?
C20 H20B . 0.96 ?
C20 H20C . 0.96 ?

loop_
_geom_hbond_atom_site_label_D
_geom_hbond_atom_site_label_H
_geom_hbond_atom_site_label_A
_geom_hbond_site_symmetry_A
_geom_hbond_distance_DH
_geom_hbond_distance_HA
_geom_hbond_distance_DA
_geom_hbond_angle_DHA
_geom_hbond_publ_flag
N2 H2 O5 . 0.86 2.07 2.9188(18) 172 yes
N4 H4 O2 4_576 0.86 2.25 2.8365(17) 126 yes
N4 H4 N1 4_576 0.86 2.55 3.3883(19) 164 yes
C11 H11B Cg1 3_666 0.96 2.91 3.776(3) 150 yes

loop_
_geom_torsion_atom_site_label_1
_geom_torsion_atom_site_label_2
_geom_torsion_atom_site_label_3
_geom_torsion_atom_site_label_4
_geom_torsion_site_symmetry_1
_geom_torsion_site_symmetry_2
_geom_torsion_site_symmetry_3
_geom_torsion_site_symmetry_4
_geom_torsion
_geom_torsion_publ_flag
C8 N1 N2 C9 . . . . 176.68(14) ?
C18 N3 N4 C19 . . . . -175.58(14) ?
C1 O1 C2 C4 . . . . -7.6(2) ?
C1 O1 C2 C3 . . . . 172.35(15) ?
O1 C2 C3 C5 . . . . 179.99(15) ?
C4 C2 C3 C5 . . . . -0.1(2) ?
O1 C2 C4 C7 . . . . -179.72(14) ?
C3 C2 C4 C7 . . . . 0.4(2) ?
C2 C3 C5 C6 . . . . -0.4(3) ?
C3 C5 C6 C7 . . . . 0.7(3) ?
C5 C6 C7 C4 . . . . -0.4(2) ?
C5 C6 C7 C8 . . . . 178.06(15) ?
C2 C4 C7 C6 . . . . -0.1(2) ?
C2 C4 C7 C8 . . . . -178.51(13) ?
N2 N1 C8 C7 . . . . 177.72(13) ?
C6 C7 C8 N1 . . . . -172.84(15) ?
C4 C7 C8 N1 . . . . 5.6(2) ?
C10 O3 C9 O2 . . . . 0.7(2) ?
C10 O3 C9 N2 . . . . -178.90(15) ?
N1 N2 C9 O2 . . . . -1.2(2) ?
N1 N2 C9 O3 . . . . 178.40(12) ?
C11 O4 C12 C13 . . . . -3.2(3) ?
C11 O4 C12 C14 . . . . 176.59(15) ?
O4 C12 C13 C15 . . . . 180.0(2) ?
C14 C12 C13 C15 . . . . 0.2(3) ?
O4 C12 C14 C17 . . . . -179.29(14) ?
C13 C12 C14 C17 . . . . 0.5(2) ?
C12 C13 C15 C16 . . . . -0.2(4) ?
C13 C15 C16 C17 . . . . -0.6(4) ?
C12 C14 C17 C16 . . . . -1.3(2) ?
C12 C14 C17 C18 . . . . 177.79(14) ?
C15 C16 C17 C14 . . . . 1.3(3) ?
C15 C16 C17 C18 . . . . -177.8(2) ?
N4 N3 C18 C17 . . . . -178.49(13) ?
C14 C17 C18 N3 . . . . -15.0(2) ?
C16 C17 C18 N3 . . . . 164.04(17) ?
C20 O6 C19 O5 . . . . 5.5(2) ?
C20 O6 C19 N4 . . . . -175.48(15) ?
N3 N4 C19 O5 . . . . -3.8(3) ?
N3 N4 C19 O6 . . . . 177.20(13) ?
